data_1570669
loop_
_publ_author_name
'Ort&#xed;n-Rubio, Borja'
'Rostoll-Berenguer, Jaume'
'Vila, Carlos'
'Proserpio, Davide M.'
'Guillerm, Vincent'
'Juanhuix, Judith'
'Imaz, Inhar'
'Maspoch, Daniel'

_publ_section_title
;
 Net-clipping as a top-down approach for the prediction of topologies of
 MOFs built from reduced-symmetry linkers.
;
_journal_issue 45
_journal_name_full 'Chemical science'
_journal_page_first 12984
_journal_page_last 12994
_journal_paper_doi 10.1039/d3sc04406h
_journal_volume 14
_journal_year 2023
_chemical_formula_structural icn16
_chemical_formula_sum 'C3 O'
_space_group_IT_number 206
_space_group_name_Hall '-I 2b 2c 3'
_space_group_name_H-M_alt 'I a -3'
_symmetry_Int_Tables_number 206
_symmetry_space_group_name_H-M 'I a -3'
_audit_creation_date 2023-08-20
_audit_creation_method ToposPro
_cell_angle_alpha 90
_cell_angle_beta 90
_cell_angle_gamma 90
_cell_formula_units_Z 16
_cell_length_a 4.43069
_cell_length_b 4.43069
_cell_length_c 4.43069
_cell_volume 86.979
_refine_ls_R_factor_all 0
_cod_data_source_file d3sc04406h1.cif
_cod_data_source_block 16-TOPOS_icn16
_cod_original_cell_volume 86.97893
_cod_database_code 1570669

loop_
_space_group_symop_id
_space_group_symop_operation_xyz
1 x,y,z
2 -x,1/2-y,z
3 x,-y,1/2-z
4 1/2-x,y,-z
5 z,x,y
6 y,z,x
7 -z,1/2-x,y
8 1/2-y,z,-x
9 z,-x,1/2-y
10 -y,1/2-z,x
11 1/2-z,x,-y
12 y,-z,1/2-x
13 -x,-y,-z
14 x,1/2+y,-z
15 -x,y,1/2+z
16 1/2+x,-y,z
17 -z,-x,-y
18 -y,-z,-x
19 z,1/2+x,-y
20 1/2+y,-z,x
21 -z,x,1/2+y
22 y,1/2+z,-x
23 1/2+z,-x,y
24 -y,z,1/2+x
25 1/2+x,1/2+y,1/2+z
26 1/2-x,-y,1/2+z
27 1/2+x,1/2-y,-z
28 -x,1/2+y,1/2-z
29 1/2+z,1/2+x,1/2+y
30 1/2+y,1/2+z,1/2+x
31 1/2-z,-x,1/2+y
32 -y,1/2+z,1/2-x
33 1/2+z,1/2-x,-y
34 1/2-y,-z,1/2+x
35 -z,1/2+x,1/2-y
36 1/2+y,1/2-z,-x
37 1/2-x,1/2-y,1/2-z
38 1/2+x,y,1/2-z
39 1/2-x,1/2+y,z
40 x,1/2-y,1/2+z
41 1/2-z,1/2-x,1/2-y
42 1/2-y,1/2-z,1/2-x
43 1/2+z,x,1/2-y
44 y,1/2-z,1/2+x
45 1/2-z,1/2+x,y
46 1/2+y,z,1/2-x
47 z,1/2-x,1/2+y
48 1/2-y,1/2+z,x

loop_
_atom_site_label
_atom_site_type_symbol
_atom_site_symmetry_multiplicity
_atom_site_fract_x
_atom_site_fract_y
_atom_site_fract_z
_atom_site_occupancy
C1 C 48 0.07970 0.17043 0.37512 1.0000
O1 O 8 0.50000 0.00000 0.00000 1.0000
O2 O 8 0.25000 0.25000 0.25000 1.0000

loop_
_topol_atom.id
_topol_atom.node_id
_topol_atom.atom_label
_topol_atom.element_symbol
1 1 C1 C
2 2 O1 O
3 3 O2 O

loop_
_topol_node.id
_topol_node.label
1 C1
2 O1
3 O2

loop_
_topol_link.node_id_1
_topol_link.node_id_2
_topol_link.distance
_topol_link.symop_id_1
_topol_link.translation_1_x
_topol_link.translation_1_y
_topol_link.translation_1_z
_topol_link.symop_id_2
_topol_link.translation_2_x
_topol_link.translation_2_y
_topol_link.translation_2_z
_topol_link.type
_topol_link.multiplicity
_topol_link.voronoi_solid_angle
1 1 0.9980 1 0 0 0 2 0 0 0 v 24 0.00
1 2 1.0005 1 0 0 0 6 0 0 0 v 48 0.00
1 3 1.0005 1 0 0 0 1 0 0 0 v 48 0.00
